data_4316716
loop_
_publ_author_name
'Martin M. Kimani'
'Julia L. Brumaghim'
'Don VanDerveer'

_publ_section_title
;
 Probing the Antioxidant Action of Selenium and Sulfur Using
 Cu(I)-Chalcogenone Tris(pyrazolyl)methane and -borate Complexes
;
_journal_name_full 'Inorganic Chemistry'
_journal_page_first 9200
_journal_page_last 9211
_journal_paper_doi 10.1021/ic100668b
_journal_volume 49
_journal_year 2010
_chemical_formula_moiety 'C33 H54 Cu N8 Se, B F4'
_chemical_formula_sum 'C33 H54 B Cu F4 N8 Se'
_chemical_formula_weight 792.15
_chemical_properties_physical air-sensitive
_space_group_IT_number 15
_symmetry_cell_setting monoclinic
_symmetry_Int_Tables_number 15
_symmetry_space_group_name_Hall '-C 2yc'
_symmetry_space_group_name_H-M 'C 1 2/c 1'
_atom_sites_solution_hydrogens geom
_atom_sites_solution_primary direct
_atom_sites_solution_secondary difmap
_audit_creation_method SHELXL-97
_cell_angle_alpha 90.00
_cell_angle_beta 100.04(3)
_cell_angle_gamma 90.00
_cell_formula_units_Z 8
_cell_length_a 23.822(5)
_cell_length_b 16.733(3)
_cell_length_c 19.931(4)
_cell_measurement_reflns_used 38614
_cell_measurement_temperature 168.15
_cell_measurement_theta_max 26.32
_cell_measurement_theta_min 2.43
_cell_volume 7823(3)
_computing_cell_refinement 'CrystalClear (Rigaku/MSC,2006)'
_computing_data_collection 'CrystalClear (Rigaku/MSC,2006)'
_computing_data_reduction 'CrystalClear (Rigaku/MSC,2006)'
_computing_molecular_graphics 'SHELXTL 6.10 (Sheldrick,2008)'
_computing_publication_material 'SHELXTL 6.10 (Sheldrick,2008)'
_computing_structure_refinement 'SHELXTL 6.10 (Sheldrick,2008)'
_computing_structure_solution 'SHELXTL 6.10 (Sheldrick,2008)'
_diffrn_ambient_temperature 168.15
_diffrn_detector_area_resol_mean 14.6306
_diffrn_measured_fraction_theta_full 0.997
_diffrn_measured_fraction_theta_max 0.997
_diffrn_measurement_device_type 'Rigaku AFC8S'
_diffrn_measurement_method dtprofit.ref
_diffrn_radiation_monochromator graphite
_diffrn_radiation_probe x-ray
_diffrn_radiation_type MoK\a
_diffrn_radiation_wavelength 0.71073
_diffrn_reflns_av_R_equivalents 0.0808
_diffrn_reflns_av_sigmaI/netI 0.0616
_diffrn_reflns_limit_h_max 28
_diffrn_reflns_limit_h_min -29
_diffrn_reflns_limit_k_max 20
_diffrn_reflns_limit_k_min -20
_diffrn_reflns_limit_l_max 24
_diffrn_reflns_limit_l_min -21
_diffrn_reflns_number 38614
_diffrn_reflns_theta_full 26.32
_diffrn_reflns_theta_max 26.32
_diffrn_reflns_theta_min 2.43
_diffrn_source 'fine-focus sealed tube'
_diffrn_standards_decay_% 0
_diffrn_standards_interval_count 0
_diffrn_standards_interval_time 0
_diffrn_standards_number 0
_exptl_absorpt_coefficient_mu 1.541
_exptl_absorpt_correction_T_max 0.653
_exptl_absorpt_correction_T_min 0.432
_exptl_absorpt_correction_type multi-scan
_exptl_absorpt_process_details 'REQAB, CrystalClear'
_exptl_crystal_colour colorless
_exptl_crystal_density_diffrn 1.345
_exptl_crystal_density_method 'not measured'
_exptl_crystal_description prism
_exptl_crystal_F_000 3296
_exptl_crystal_recrystallization_method 'vapor diffusion or ether into dichloromethane'
_exptl_crystal_size_max 0.33
_exptl_crystal_size_mid 0.28
_exptl_crystal_size_min 0.22
_refine_diff_density_max 0.940
_refine_diff_density_min -0.598
_refine_diff_density_rms 0.089
_refine_ls_extinction_method none
_refine_ls_goodness_of_fit_ref 1.050
_refine_ls_hydrogen_treatment constr
_refine_ls_matrix_type full
_refine_ls_number_parameters 447
_refine_ls_number_reflns 7938
_refine_ls_number_restraints 0
_refine_ls_restrained_S_all 1.050
_refine_ls_R_factor_all 0.1023
_refine_ls_R_factor_gt 0.0628
_refine_ls_shift/su_max 0.002
_refine_ls_shift/su_mean 0.000
_refine_ls_structure_factor_coef Fsqd
_refine_ls_weighting_details 'calc w=1/[\s^2^(Fo^2^)+(0.0993P)^2^+4.7947P] where P=(Fo^2^+2Fc^2^)/3'
_refine_ls_weighting_scheme calc
_refine_ls_wR_factor_gt 0.1619
_refine_ls_wR_factor_ref 0.1968
_reflns_number_gt 5097
_reflns_number_total 7938
_reflns_threshold_expression >2sigma(I)
_cod_data_source_file ic100668b_si_003_6.cif
_cod_data_source_block '[TpmiprCu(dmise)][BF4]'
_cod_original_sg_symbol_Hall '-c 2yc'
_cod_original_sg_symbol_H-M 'C 2/c'
_cod_database_code 4316716

loop_
_symmetry_equiv_pos_as_xyz
'x, y, z'
'-x, y, -z+1/2'
'x+1/2, y+1/2, z'
'-x+1/2, y+1/2, -z+1/2'
'-x, -y, -z'
'x, -y, z-1/2'
'-x+1/2, -y+1/2, -z'
'x+1/2, -y+1/2, z-1/2'

loop_
_atom_site_label
_atom_site_type_symbol
_atom_site_fract_x
_atom_site_fract_y
_atom_site_fract_z
_atom_site_U_iso_or_equiv
_atom_site_adp_type
_atom_site_occupancy
_atom_site_symmetry_multiplicity
_atom_site_calc_flag
_atom_site_refinement_flags
_atom_site_disorder_assembly
_atom_site_disorder_group
Cu1 Cu 0.97551(2) 0.20090(3) 0.97275(3) 0.0457(2) Uani 1 1 d . . .
Se1 Se 1.03520(2) 0.09512(3) 1.01049(3) 0.0558(2) Uani 1 1 d . . .
N1 N 1.14929(18) 0.1139(3) 0.9841(2) 0.0501(10) Uani 1 1 d . . .
N2 N 1.13404(17) 0.1919(2) 1.0649(2) 0.0442(9) Uani 1 1 d . . .
N3 N 0.99087(17) 0.3045(2) 0.9233(2) 0.0432(9) Uani 1 1 d . . .
N4 N 0.93000(17) 0.2724(3) 1.0381(2) 0.0457(10) Uani 1 1 d . . .
N5 N 0.89716(16) 0.1992(2) 0.9060(2) 0.0413(9) Uani 1 1 d . . .
N6 N 0.87106(16) 0.2722(2) 0.8925(2) 0.0429(9) Uani 1 1 d . . .
N7 N 0.89439(17) 0.3290(2) 1.0039(2) 0.0441(9) Uani 1 1 d . . .
N8 N 0.94948(17) 0.3628(2) 0.9185(2) 0.0431(9) Uani 1 1 d . . .
C1 C 1.10825(19) 0.1372(3) 1.0190(3) 0.0428(11) Uani 1 1 d . . .
C2 C 1.1396(3) 0.0546(4) 0.9300(4) 0.081(2) Uani 1 1 d . . .
H2A H 1.1014 0.0599 0.9052 0.122 Uiso 1 1 calc R . .
H2B H 1.1447 0.0021 0.9495 0.122 Uiso 1 1 calc R . .
H2C H 1.1662 0.0627 0.8997 0.122 Uiso 1 1 calc R . .
C3 C 1.1999(2) 0.1540(3) 1.0079(3) 0.0552(13) Uani 1 1 d . . .
H3A H 1.2341 0.1485 0.9921 0.066 Uiso 1 1 calc R . .
C4 C 1.1899(2) 0.2021(3) 1.0579(3) 0.0476(12) Uani 1 1 d . . .
H4A H 1.2161 0.2364 1.0834 0.057 Uiso 1 1 calc R . .
C5 C 1.1051(3) 0.2314(4) 1.1144(3) 0.0617(14) Uani 1 1 d . . .
H5A H 1.0692 0.2522 1.0917 0.093 Uiso 1 1 calc R . .
H5B H 1.1284 0.2744 1.1356 0.093 Uiso 1 1 calc R . .
H5C H 1.0987 0.1936 1.1485 0.093 Uiso 1 1 calc R . .
C6 C 1.0827(2) 0.2846(4) 0.8879(3) 0.0599(15) Uani 1 1 d . . .
H6A H 1.0835 0.2398 0.9197 0.072 Uiso 1 1 calc R . .
C7 C 1.0317(2) 0.3337(3) 0.8938(3) 0.0497(12) Uani 1 1 d . . .
C8 C 1.0164(2) 0.4123(3) 0.8681(3) 0.0528(13) Uani 1 1 d . . .
H8A H 1.0380 0.4453 0.8449 0.063 Uiso 1 1 calc R . .
C9 C 0.9641(2) 0.4296(3) 0.8840(3) 0.0456(11) Uani 1 1 d . . .
C10 C 0.9282(2) 0.5036(3) 0.8759(3) 0.0473(11) Uani 1 1 d . . .
H10A H 0.8881 0.4882 0.8625 0.057 Uiso 1 1 calc R . .
C11 C 0.8872(2) 0.0639(3) 0.8575(3) 0.0472(12) Uani 1 1 d . . .
H11A H 0.9111 0.0511 0.9013 0.057 Uiso 1 1 calc R . .
C12 C 0.8680(2) 0.1498(3) 0.8609(3) 0.0420(10) Uani 1 1 d . . .
C13 C 0.8232(2) 0.1898(3) 0.8186(3) 0.0466(11) Uani 1 1 d . . .
H13A H 0.7973 0.1675 0.7834 0.056 Uiso 1 1 calc R . .
C14 C 0.82523(19) 0.2685(3) 0.8395(2) 0.0418(10) Uani 1 1 d . . .
C15 C 0.7905(2) 0.3391(3) 0.8126(3) 0.0474(12) Uani 1 1 d . . .
H15A H 0.7925 0.3782 0.8496 0.057 Uiso 1 1 calc R . .
C16 C 0.9412(2) 0.2047(4) 1.1493(3) 0.0572(14) Uani 1 1 d . . .
H16A H 0.9824 0.2056 1.1501 0.069 Uiso 1 1 calc R . .
C17 C 0.9143(2) 0.2654(3) 1.0985(3) 0.0472(11) Uani 1 1 d . . .
C18 C 0.8685(3) 0.3174(3) 1.1029(3) 0.0582(14) Uani 1 1 d . . .
H18A H 0.8506 0.3244 1.1405 0.070 Uiso 1 1 calc R . .
C19 C 0.8553(2) 0.3554(3) 1.0420(3) 0.0524(13) Uani 1 1 d . . .
C20 C 0.8085(3) 0.4139(4) 1.0170(4) 0.0728(19) Uani 1 1 d . . .
H20A H 0.8194 0.4467 0.9806 0.087 Uiso 1 1 calc R . .
C21 C 0.89419(19) 0.3411(3) 0.9321(3) 0.0418(10) Uani 1 1 d . . .
H21A H 0.8686 0.3862 0.9176 0.050 Uiso 1 1 calc R . .
C22 C 0.9193(3) 0.1203(4) 1.1277(4) 0.0664(16) Uani 1 1 d . . .
H22A H 0.9280 0.1081 1.0836 0.100 Uiso 1 1 calc R . .
H22B H 0.8787 0.1183 1.1258 0.100 Uiso 1 1 calc R . .
H22C H 0.9373 0.0820 1.1603 0.100 Uiso 1 1 calc R . .
C23 C 0.9307(3) 0.2227(6) 1.2211(3) 0.080(2) Uani 1 1 d . . .
H23A H 0.9457 0.2746 1.2349 0.121 Uiso 1 1 calc R . .
H23B H 0.9493 0.1831 1.2521 0.121 Uiso 1 1 calc R . .
H23C H 0.8905 0.2218 1.2216 0.121 Uiso 1 1 calc R . .
C24 C 0.7989(5) 0.4675(5) 1.0753(6) 0.114(3) Uani 1 1 d . . .
H24A H 0.8317 0.5008 1.0888 0.170 Uiso 1 1 calc R . .
H24B H 0.7929 0.4351 1.1132 0.170 Uiso 1 1 calc R . .
H24C H 0.7660 0.5004 1.0609 0.170 Uiso 1 1 calc R . .
C25 C 0.7536(3) 0.3697(5) 0.9901(5) 0.089(2) Uani 1 1 d . . .
H25A H 0.7608 0.3297 0.9581 0.133 Uiso 1 1 calc R . .
H25B H 0.7257 0.4068 0.9679 0.133 Uiso 1 1 calc R . .
H25C H 0.7397 0.3446 1.0273 0.133 Uiso 1 1 calc R . .
C26 C 0.9455(4) 0.5562(4) 0.8199(4) 0.081(2) Uani 1 1 d . . .
H26A H 0.9420 0.5262 0.7784 0.121 Uiso 1 1 calc R . .
H26B H 0.9842 0.5734 0.8335 0.121 Uiso 1 1 calc R . .
H26C H 0.9210 0.6021 0.8128 0.121 Uiso 1 1 calc R . .
C27 C 0.9354(3) 0.5478(3) 0.9432(3) 0.0607(15) Uani 1 1 d . . .
H27A H 0.9291 0.5116 0.9785 0.091 Uiso 1 1 calc R . .
H27B H 0.9084 0.5908 0.9398 0.091 Uiso 1 1 calc R . .
H27C H 0.9734 0.5689 0.9538 0.091 Uiso 1 1 calc R . .
C28 C 0.8139(3) 0.3785(4) 0.7545(3) 0.0608(15) Uani 1 1 d . . .
H28A H 0.8540 0.3881 0.7682 0.091 Uiso 1 1 calc R . .
H28B H 0.7946 0.4284 0.7430 0.091 Uiso 1 1 calc R . .
H28C H 0.8079 0.3440 0.7154 0.091 Uiso 1 1 calc R . .
C29 C 0.7284(2) 0.3160(4) 0.7905(4) 0.075(2) Uani 1 1 d . . .
H29A H 0.7142 0.2930 0.8284 0.113 Uiso 1 1 calc R . .
H29B H 0.7252 0.2777 0.7542 0.113 Uiso 1 1 calc R . .
H29C H 0.7065 0.3627 0.7751 0.113 Uiso 1 1 calc R . .
C30 C 0.9236(5) 0.0544(4) 0.8030(5) 0.109(3) Uani 1 1 d . . .
H30A H 0.9556 0.0900 0.8122 0.163 Uiso 1 1 calc R . .
H30B H 0.9013 0.0667 0.7594 0.163 Uiso 1 1 calc R . .
H30C H 0.9370 0.0002 0.8030 0.163 Uiso 1 1 calc R . .
C31 C 0.8378(3) 0.0064(4) 0.8470(5) 0.084(2) Uani 1 1 d . . .
H31A H 0.8153 0.0143 0.8820 0.126 Uiso 1 1 calc R . .
H31B H 0.8519 -0.0475 0.8491 0.126 Uiso 1 1 calc R . .
H31C H 0.8147 0.0156 0.8032 0.126 Uiso 1 1 calc R . .
C32 C 1.0779(3) 0.2496(4) 0.8172(4) 0.080(2) Uani 1 1 d . . .
H32A H 1.0441 0.2175 0.8073 0.120 Uiso 1 1 calc R . .
H32B H 1.1107 0.2170 0.8150 0.120 Uiso 1 1 calc R . .
H32C H 1.0759 0.2920 0.7845 0.120 Uiso 1 1 calc R . .
C33 C 1.1377(3) 0.3306(5) 0.9083(4) 0.0708(17) Uani 1 1 d . . .
H33A H 1.1391 0.3524 0.9531 0.106 Uiso 1 1 calc R . .
H33B H 1.1393 0.3732 0.8765 0.106 Uiso 1 1 calc R . .
H33C H 1.1694 0.2954 0.9083 0.106 Uiso 1 1 calc R . .
B1 B 0.2292(3) 0.4073(4) 0.1503(4) 0.0590(16) Uani 1 1 d . . .
F1 F 0.1910(2) 0.3884(3) 0.1925(3) 0.1007(14) Uani 1 1 d . . .
F2 F 0.2019(2) 0.4153(4) 0.0846(2) 0.1139(18) Uani 1 1 d . . .
F3 F 0.26741(18) 0.3448(2) 0.1510(2) 0.0814(11) Uani 1 1 d . . .
F4 F 0.2575(3) 0.4746(3) 0.1708(3) 0.129(2) Uani 1 1 d . . .

loop_
_atom_site_aniso_label
_atom_site_aniso_U_11
_atom_site_aniso_U_22
_atom_site_aniso_U_33
_atom_site_aniso_U_23
_atom_site_aniso_U_13
_atom_site_aniso_U_12
Cu1 0.0353(3) 0.0415(3) 0.0585(4) 0.0055(3) 0.0031(3) 0.0046(2)
Se1 0.0360(3) 0.0419(3) 0.0867(4) 0.0127(2) 0.0025(2) 0.00190(19)
N1 0.037(2) 0.048(2) 0.065(3) -0.008(2) 0.0104(19) 0.0052(17)
N2 0.039(2) 0.042(2) 0.052(2) 0.0038(18) 0.0111(18) 0.0006(16)
N3 0.044(2) 0.0322(18) 0.056(3) 0.0028(17) 0.0136(18) 0.0110(15)
N4 0.036(2) 0.055(2) 0.045(2) -0.0016(18) 0.0040(17) 0.0046(17)
N5 0.040(2) 0.0356(19) 0.045(2) 0.0044(16) 0.0009(17) 0.0060(15)
N6 0.0328(19) 0.043(2) 0.050(2) 0.0012(17) -0.0013(16) 0.0055(15)
N7 0.038(2) 0.040(2) 0.056(3) -0.0018(18) 0.0129(18) 0.0047(16)
N8 0.039(2) 0.0387(19) 0.053(2) -0.0001(17) 0.0127(18) 0.0044(15)
C1 0.036(2) 0.036(2) 0.055(3) 0.006(2) 0.004(2) 0.0061(17)
C2 0.060(4) 0.083(5) 0.101(6) -0.039(4) 0.014(4) 0.009(3)
C3 0.035(2) 0.060(3) 0.070(4) 0.002(3) 0.009(2) 0.006(2)
C4 0.032(2) 0.049(3) 0.060(3) -0.001(2) 0.004(2) -0.0029(19)
C5 0.066(4) 0.063(3) 0.061(4) -0.005(3) 0.023(3) -0.002(3)
C6 0.044(3) 0.060(3) 0.081(4) 0.013(3) 0.027(3) 0.012(2)
C7 0.045(3) 0.047(3) 0.061(3) 0.004(2) 0.019(2) 0.008(2)
C8 0.048(3) 0.052(3) 0.063(3) 0.009(2) 0.024(3) 0.009(2)
C9 0.049(3) 0.041(2) 0.049(3) 0.009(2) 0.014(2) 0.009(2)
C10 0.045(3) 0.046(3) 0.052(3) 0.010(2) 0.013(2) 0.010(2)
C11 0.047(3) 0.043(2) 0.050(3) 0.005(2) 0.004(2) 0.007(2)
C12 0.041(2) 0.040(2) 0.044(3) 0.0027(19) 0.007(2) 0.0003(18)
C13 0.042(3) 0.048(3) 0.046(3) 0.002(2) -0.003(2) -0.001(2)
C14 0.033(2) 0.049(2) 0.043(3) 0.005(2) 0.0058(19) 0.0066(19)
C15 0.039(3) 0.051(3) 0.050(3) 0.006(2) 0.004(2) 0.003(2)
C16 0.039(3) 0.090(4) 0.041(3) -0.002(3) 0.006(2) -0.001(3)
C17 0.036(2) 0.059(3) 0.046(3) -0.005(2) 0.006(2) -0.005(2)
C18 0.060(3) 0.056(3) 0.065(4) -0.008(3) 0.030(3) 0.001(3)
C19 0.055(3) 0.038(2) 0.071(4) 0.000(2) 0.030(3) 0.007(2)
C20 0.084(5) 0.052(3) 0.095(5) 0.014(3) 0.049(4) 0.026(3)
C21 0.035(2) 0.036(2) 0.054(3) 0.0035(19) 0.007(2) 0.0050(17)
C22 0.062(4) 0.067(4) 0.071(4) 0.021(3) 0.014(3) 0.002(3)
C23 0.043(3) 0.153(7) 0.045(3) -0.001(4) 0.007(3) 0.005(4)
C24 0.127(8) 0.065(4) 0.161(9) -0.007(5) 0.060(7) 0.039(5)
C25 0.064(4) 0.088(5) 0.119(7) 0.032(4) 0.029(4) 0.028(4)
C26 0.098(5) 0.063(4) 0.093(5) 0.037(4) 0.048(4) 0.026(3)
C27 0.058(3) 0.051(3) 0.071(4) -0.003(3) 0.005(3) 0.010(2)
C28 0.065(4) 0.066(3) 0.054(3) 0.012(3) 0.015(3) 0.020(3)
C29 0.037(3) 0.071(4) 0.112(6) 0.019(4) -0.003(3) 0.009(3)
C30 0.153(9) 0.057(4) 0.137(8) 0.005(4) 0.084(7) 0.033(5)
C31 0.074(4) 0.049(3) 0.123(6) 0.017(4) -0.002(4) -0.004(3)
C32 0.059(4) 0.057(3) 0.132(7) -0.031(4) 0.042(4) -0.007(3)
C33 0.049(3) 0.099(5) 0.065(4) -0.002(3) 0.014(3) 0.015(3)
B1 0.053(4) 0.059(4) 0.063(4) -0.006(3) 0.005(3) 0.006(3)
F1 0.086(3) 0.115(3) 0.109(4) 0.013(3) 0.040(3) 0.012(3)
F2 0.089(3) 0.169(5) 0.077(3) 0.020(3) -0.004(2) 0.045(3)
F3 0.083(3) 0.073(2) 0.084(3) -0.001(2) 0.004(2) 0.029(2)
F4 0.132(4) 0.081(3) 0.185(6) -0.061(3) 0.064(4) -0.026(3)

loop_
_atom_type_symbol
_atom_type_description
_atom_type_scat_dispersion_real
_atom_type_scat_dispersion_imag
_atom_type_scat_source
C C 0.0033 0.0016 'International Tables Vol C Tables 4.2.6.8 and 6.1.1.4'
H H 0.0000 0.0000 'International Tables Vol C Tables 4.2.6.8 and 6.1.1.4'
B B 0.0013 0.0007 'International Tables Vol C Tables 4.2.6.8 and 6.1.1.4'
N N 0.0061 0.0033 'International Tables Vol C Tables 4.2.6.8 and 6.1.1.4'
F F 0.0171 0.0103 'International Tables Vol C Tables 4.2.6.8 and 6.1.1.4'
Cu Cu 0.3201 1.2651 'International Tables Vol C Tables 4.2.6.8 and 6.1.1.4'
Se Se -0.0929 2.2259 'International Tables Vol C Tables 4.2.6.8 and 6.1.1.4'

loop_
_geom_angle_atom_site_label_1
_geom_angle_atom_site_label_2
_geom_angle_atom_site_label_3
_geom_angle
_geom_angle_site_symmetry_1
_geom_angle_site_symmetry_3
_geom_angle_publ_flag
N3 Cu1 N5 85.43(16) . . ?
N3 Cu1 N4 88.44(16) . . ?
N5 Cu1 N4 84.62(15) . . ?
N3 Cu1 Se1 130.52(11) . . ?
N5 Cu1 Se1 128.71(10) . . ?
N4 Cu1 Se1 124.40(11) . . ?
C1 Se1 Cu1 104.62(13) . . ?
C1 N1 C3 110.3(4) . . ?
C1 N1 C2 122.8(5) . . ?
C3 N1 C2 126.9(5) . . ?
C1 N2 C4 110.3(4) . . ?
C1 N2 C5 123.3(4) . . ?
C4 N2 C5 126.5(4) . . ?
C7 N3 N8 106.3(4) . . ?
C7 N3 Cu1 137.3(3) . . ?
N8 N3 Cu1 116.4(3) . . ?
C17 N4 N7 105.2(4) . . ?
C17 N4 Cu1 137.6(4) . . ?
N7 N4 Cu1 114.2(3) . . ?
C12 N5 N6 104.8(3) . . ?
C12 N5 Cu1 138.0(3) . . ?
N6 N5 Cu1 115.7(3) . . ?
N5 N6 C14 112.3(4) . . ?
N5 N6 C21 118.9(3) . . ?
C14 N6 C21 128.8(4) . . ?
N4 N7 C19 111.7(4) . . ?
N4 N7 C21 118.9(4) . . ?
C19 N7 C21 128.1(4) . . ?
N3 N8 C9 111.5(4) . . ?
N3 N8 C21 118.5(4) . . ?
C9 N8 C21 127.9(4) . . ?
N1 C1 N2 104.9(4) . . ?
N1 C1 Se1 126.4(4) . . ?
N2 C1 Se1 128.4(4) . . ?
N1 C2 H2A 109.5 . . ?
N1 C2 H2B 109.5 . . ?
H2A C2 H2B 109.5 . . ?
N1 C2 H2C 109.5 . . ?
H2A C2 H2C 109.5 . . ?
H2B C2 H2C 109.5 . . ?
C4 C3 N1 106.9(5) . . ?
C4 C3 H3A 126.6 . . ?
N1 C3 H3A 126.6 . . ?
C3 C4 N2 107.7(4) . . ?
C3 C4 H4A 126.2 . . ?
N2 C4 H4A 126.2 . . ?
N2 C5 H5A 109.5 . . ?
N2 C5 H5B 109.5 . . ?
H5A C5 H5B 109.5 . . ?
N2 C5 H5C 109.5 . . ?
H5A C5 H5C 109.5 . . ?
H5B C5 H5C 109.5 . . ?
C7 C6 C32 111.0(5) . . ?
C7 C6 C33 112.2(5) . . ?
C32 C6 C33 111.6(5) . . ?
C7 C6 H6A 107.2 . . ?
C32 C6 H6A 107.2 . . ?
C33 C6 H6A 107.2 . . ?
N3 C7 C8 109.8(4) . . ?
N3 C7 C6 120.4(5) . . ?
C8 C7 C6 129.6(5) . . ?
C9 C8 C7 107.2(5) . . ?
C9 C8 H8A 126.4 . . ?
C7 C8 H8A 126.4 . . ?
C8 C9 N8 105.1(4) . . ?
C8 C9 C10 132.5(5) . . ?
N8 C9 C10 122.1(4) . . ?
C9 C10 C27 109.5(4) . . ?
C9 C10 C26 109.4(5) . . ?
C27 C10 C26 111.1(5) . . ?
C9 C10 H10A 108.9 . . ?
C27 C10 H10A 108.9 . . ?
C26 C10 H10A 108.9 . . ?
C31 C11 C30 111.4(7) . . ?
C31 C11 C12 112.2(5) . . ?
C30 C11 C12 110.4(5) . . ?
C31 C11 H11A 107.5 . . ?
C30 C11 H11A 107.5 . . ?
C12 C11 H11A 107.5 . . ?
N5 C12 C13 111.2(4) . . ?
N5 C12 C11 119.8(4) . . ?
C13 C12 C11 128.9(4) . . ?
C14 C13 C12 106.9(4) . . ?
C14 C13 H13A 126.5 . . ?
C12 C13 H13A 126.5 . . ?
C13 C14 N6 104.8(4) . . ?
C13 C14 C15 131.4(4) . . ?
N6 C14 C15 123.7(4) . . ?
C14 C15 C29 110.8(4) . . ?
C14 C15 C28 111.3(4) . . ?
C29 C15 C28 111.0(5) . . ?
C14 C15 H15A 107.9 . . ?
C29 C15 H15A 107.9 . . ?
C28 C15 H15A 107.9 . . ?
C17 C16 C23 112.3(5) . . ?
C17 C16 C22 110.4(4) . . ?
C23 C16 C22 109.9(6) . . ?
C17 C16 H16A 108.0 . . ?
C23 C16 H16A 108.0 . . ?
C22 C16 H16A 108.0 . . ?
N4 C17 C18 110.3(5) . . ?
N4 C17 C16 121.2(5) . . ?
C18 C17 C16 128.4(5) . . ?
C19 C18 C17 107.0(5) . . ?
C19 C18 H18A 126.5 . . ?
C17 C18 H18A 126.5 . . ?
C18 C19 N7 105.7(5) . . ?
C18 C19 C20 130.1(5) . . ?
N7 C19 C20 124.2(5) . . ?
C19 C20 C24 109.4(7) . . ?
C19 C20 C25 110.1(5) . . ?
C24 C20 C25 108.9(7) . . ?
C19 C20 H20A 109.5 . . ?
C24 C20 H20A 109.5 . . ?
C25 C20 H20A 109.5 . . ?
N8 C21 N7 112.2(4) . . ?
N8 C21 N6 111.8(4) . . ?
N7 C21 N6 111.2(4) . . ?
N8 C21 H21A 107.1 . . ?
N7 C21 H21A 107.1 . . ?
N6 C21 H21A 107.1 . . ?
C16 C22 H22A 109.5 . . ?
C16 C22 H22B 109.5 . . ?
H22A C22 H22B 109.5 . . ?
C16 C22 H22C 109.5 . . ?
H22A C22 H22C 109.5 . . ?
H22B C22 H22C 109.5 . . ?
C16 C23 H23A 109.5 . . ?
C16 C23 H23B 109.5 . . ?
H23A C23 H23B 109.5 . . ?
C16 C23 H23C 109.5 . . ?
H23A C23 H23C 109.5 . . ?
H23B C23 H23C 109.5 . . ?
C20 C24 H24A 109.5 . . ?
C20 C24 H24B 109.5 . . ?
H24A C24 H24B 109.5 . . ?
C20 C24 H24C 109.5 . . ?
H24A C24 H24C 109.5 . . ?
H24B C24 H24C 109.5 . . ?
C20 C25 H25A 109.5 . . ?
C20 C25 H25B 109.5 . . ?
H25A C25 H25B 109.5 . . ?
C20 C25 H25C 109.5 . . ?
H25A C25 H25C 109.5 . . ?
H25B C25 H25C 109.5 . . ?
C10 C26 H26A 109.5 . . ?
C10 C26 H26B 109.5 . . ?
H26A C26 H26B 109.5 . . ?
C10 C26 H26C 109.5 . . ?
H26A C26 H26C 109.5 . . ?
H26B C26 H26C 109.5 . . ?
C10 C27 H27A 109.5 . . ?
C10 C27 H27B 109.5 . . ?
H27A C27 H27B 109.5 . . ?
C10 C27 H27C 109.5 . . ?
H27A C27 H27C 109.5 . . ?
H27B C27 H27C 109.5 . . ?
C15 C28 H28A 109.5 . . ?
C15 C28 H28B 109.5 . . ?
H28A C28 H28B 109.5 . . ?
C15 C28 H28C 109.5 . . ?
H28A C28 H28C 109.5 . . ?
H28B C28 H28C 109.5 . . ?
C15 C29 H29A 109.5 . . ?
C15 C29 H29B 109.5 . . ?
H29A C29 H29B 109.5 . . ?
C15 C29 H29C 109.5 . . ?
H29A C29 H29C 109.5 . . ?
H29B C29 H29C 109.5 . . ?
C11 C30 H30A 109.5 . . ?
C11 C30 H30B 109.5 . . ?
H30A C30 H30B 109.5 . . ?
C11 C30 H30C 109.5 . . ?
H30A C30 H30C 109.5 . . ?
H30B C30 H30C 109.5 . . ?
C11 C31 H31A 109.5 . . ?
C11 C31 H31B 109.5 . . ?
H31A C31 H31B 109.5 . . ?
C11 C31 H31C 109.5 . . ?
H31A C31 H31C 109.5 . . ?
H31B C31 H31C 109.5 . . ?
C6 C32 H32A 109.5 . . ?
C6 C32 H32B 109.5 . . ?
H32A C32 H32B 109.5 . . ?
C6 C32 H32C 109.5 . . ?
H32A C32 H32C 109.5 . . ?
H32B C32 H32C 109.5 . . ?
C6 C33 H33A 109.5 . . ?
C6 C33 H33B 109.5 . . ?
H33A C33 H33B 109.5 . . ?
C6 C33 H33C 109.5 . . ?
H33A C33 H33C 109.5 . . ?
H33B C33 H33C 109.5 . . ?
F4 B1 F2 110.0(7) . . ?
F4 B1 F1 111.0(6) . . ?
F2 B1 F1 110.6(6) . . ?
F4 B1 F3 109.7(6) . . ?
F2 B1 F3 106.7(6) . . ?
F1 B1 F3 108.8(6) . . ?

loop_
_geom_bond_atom_site_label_1
_geom_bond_atom_site_label_2
_geom_bond_distance
_geom_bond_site_symmetry_2
_geom_bond_publ_flag
Cu1 N3 2.058(4) . ?
Cu1 N5 2.095(4) . ?
Cu1 N4 2.189(4) . ?
Cu1 Se1 2.3126(8) . ?
Se1 C1 1.858(5) . ?
N1 C1 1.352(7) . ?
N1 C3 1.389(7) . ?
N1 C2 1.454(7) . ?
N2 C1 1.363(6) . ?
N2 C4 1.372(6) . ?
N2 C5 1.456(7) . ?
N3 C7 1.315(7) . ?
N3 N8 1.379(5) . ?
N4 C17 1.327(7) . ?
N4 N7 1.370(5) . ?
N5 C12 1.325(6) . ?
N5 N6 1.376(5) . ?
N6 C14 1.382(6) . ?
N6 C21 1.451(6) . ?
N7 C19 1.373(7) . ?
N7 C21 1.446(7) . ?
N8 C9 1.388(6) . ?
N8 C21 1.437(6) . ?
C2 H2A 0.9600 . ?
C2 H2B 0.9600 . ?
C2 H2C 0.9600 . ?
C3 C4 1.334(8) . ?
C3 H3A 0.9300 . ?
C4 H4A 0.9300 . ?
C5 H5A 0.9600 . ?
C5 H5B 0.9600 . ?
C5 H5C 0.9600 . ?
C6 C7 1.488(7) . ?
C6 C32 1.511(10) . ?
C6 C33 1.513(9) . ?
C6 H6A 0.9800 . ?
C7 C8 1.435(7) . ?
C8 C9 1.370(7) . ?
C8 H8A 0.9300 . ?
C9 C10 1.497(6) . ?
C10 C27 1.513(8) . ?
C10 C26 1.534(8) . ?
C10 H10A 0.9800 . ?
C11 C31 1.508(8) . ?
C11 C30 1.510(10) . ?
C11 C12 1.513(6) . ?
C11 H11A 0.9800 . ?
C12 C13 1.409(6) . ?
C13 C14 1.378(7) . ?
C13 H13A 0.9300 . ?
C14 C15 1.488(6) . ?
C15 C29 1.518(7) . ?
C15 C28 1.522(8) . ?
C15 H15A 0.9800 . ?
C16 C17 1.498(8) . ?
C16 C23 1.526(9) . ?
C16 C22 1.540(9) . ?
C16 H16A 0.9800 . ?
C17 C18 1.411(7) . ?
C18 C19 1.358(8) . ?
C18 H18A 0.9300 . ?
C19 C20 1.503(8) . ?
C20 C24 1.516(11) . ?
C20 C25 1.517(11) . ?
C20 H20A 0.9800 . ?
C21 H21A 0.9800 . ?
C22 H22A 0.9600 . ?
C22 H22B 0.9600 . ?
C22 H22C 0.9600 . ?
C23 H23A 0.9600 . ?
C23 H23B 0.9600 . ?
C23 H23C 0.9600 . ?
C24 H24A 0.9600 . ?
C24 H24B 0.9600 . ?
C24 H24C 0.9600 . ?
C25 H25A 0.9600 . ?
C25 H25B 0.9600 . ?
C25 H25C 0.9600 . ?
C26 H26A 0.9600 . ?
C26 H26B 0.9600 . ?
C26 H26C 0.9600 . ?
C27 H27A 0.9600 . ?
C27 H27B 0.9600 . ?
C27 H27C 0.9600 . ?
C28 H28A 0.9600 . ?
C28 H28B 0.9600 . ?
C28 H28C 0.9600 . ?
C29 H29A 0.9600 . ?
C29 H29B 0.9600 . ?
C29 H29C 0.9600 . ?
C30 H30A 0.9600 . ?
C30 H30B 0.9600 . ?
C30 H30C 0.9600 . ?
C31 H31A 0.9600 . ?
C31 H31B 0.9600 . ?
C31 H31C 0.9600 . ?
C32 H32A 0.9600 . ?
C32 H32B 0.9600 . ?
C32 H32C 0.9600 . ?
C33 H33A 0.9600 . ?
C33 H33B 0.9600 . ?
C33 H33C 0.9600 . ?
B1 F4 1.339(8) . ?
B1 F2 1.365(8) . ?
B1 F1 1.379(9) . ?
B1 F3 1.385(7) . ?
